data_7233149
loop_
_publ_author_name
'Yulia A. Getmanenko'
'Marina Fonari'
'Chad Risko'
'Bhupinder Sandhu'
'Elena Galan'
'Lingyun Zhu'
'Paul Tongwa'
'Do Kyung Hwang'
'Sanjeev Singh'
'He Wang'
'Shree Prakash Tiwari'
'Yueh-Lin Loo'
'Jean-Luc Bredas'
'Bernard Kippelen'
'Tatiana Timofeeva'
'Seth R. Marder'

_publ_section_title
;
 Benzo[1,2-b:6,5-b']dithiophene(dithiazole)-4,5-dione derivatives:
 synthesis, electronic properties, crystal packing and charge transport
;
_journal_name_full 'Journal of Materials Chemistry C'
_journal_page_first 1467
_journal_page_last 1481
_journal_paper_doi 10.1039/C2TC00805J
_journal_volume 1
_journal_year 2013
_chemical_formula_moiety 'C22 H14 N2 O6 S4'
_chemical_formula_sum 'C22 H14 N2 O6 S4'
_chemical_formula_weight 530.59
_chemical_name_common
;
2,7-Bis-(thiophen-2-oyl)
-benzo[1,2-d:4,3-d']bis(thiazole)-4,5-bis-(1,3-dioxolane)
;
_chemical_name_systematic
;
2,7-Bis-(thiophen-2-oyl)
-benzo[1,2-d:4,3-d']bis(thiazole)-4,5-bis-(1,3-dioxolane)
;
_space_group_IT_number 15
_space_group_name_Hall '-C 2yc'
_space_group_name_H-M_alt 'C 1 2/c 1'
_symmetry_cell_setting monoclinic
_symmetry_space_group_name_Hall '-C 2yc'
_symmetry_space_group_name_H-M 'C 1 2/c 1'
_atom_sites_solution_hydrogens geom
_atom_sites_solution_primary direct
_atom_sites_solution_secondary difmap
_cell_angle_alpha 90.00
_cell_angle_beta 124.484(2)
_cell_angle_gamma 90.00
_cell_formula_units_Z 4
_cell_length_a 16.860(2)
_cell_length_b 15.304(2)
_cell_length_c 10.1282(14)
_cell_measurement_reflns_used 9871
_cell_measurement_temperature 100(2)
_cell_measurement_theta_max 30.56
_cell_measurement_theta_min 2.41
_cell_volume 2154.1(5)
_computing_cell_refinement 'SAINTPlus, v. 6.2 (Bruker, 2001)'
_computing_data_collection 'APEX2 (Bruker, 2005)'
_computing_data_reduction 'SAINTPlus, v. 6.2 (Bruker, 2001)'
_computing_molecular_graphics 'SHELXTL (Sheldrick, 2008)'
_computing_publication_material 'SHELXTL (Sheldrick, 2008)'
_computing_structure_refinement 'SHELXL-97 (Sheldrick, 2008)'
_computing_structure_solution 'SHELXS-97 (Sheldrick, 2008)'
_diffrn_ambient_temperature 100(2)
_diffrn_measured_fraction_theta_full 1.000
_diffrn_measured_fraction_theta_max 1.000
_diffrn_measurement_device_type 'Bruker APEX-II CCD'
_diffrn_measurement_method '\f and \w scans'
_diffrn_radiation_monochromator graphite
_diffrn_radiation_source 'fine-focus sealed tube'
_diffrn_radiation_type MoK\a
_diffrn_radiation_wavelength 0.71073
_diffrn_reflns_av_R_equivalents 0.0282
_diffrn_reflns_av_sigmaI/netI 0.0200
_diffrn_reflns_limit_h_max 20
_diffrn_reflns_limit_h_min -20
_diffrn_reflns_limit_k_max 18
_diffrn_reflns_limit_k_min -18
_diffrn_reflns_limit_l_max 12
_diffrn_reflns_limit_l_min -12
_diffrn_reflns_number 10066
_diffrn_reflns_theta_full 25.99
_diffrn_reflns_theta_max 25.99
_diffrn_reflns_theta_min 1.98
_exptl_absorpt_coefficient_mu 0.487
_exptl_absorpt_correction_T_max 0.9951
_exptl_absorpt_correction_T_min 0.9714
_exptl_absorpt_correction_type multi-scan
_exptl_absorpt_process_details 'SADABS (Sheldrick, 2003)'
_exptl_crystal_colour yellow
_exptl_crystal_density_diffrn 1.636
_exptl_crystal_density_meas ?
_exptl_crystal_density_method 'not measured'
_exptl_crystal_description needles
_exptl_crystal_F_000 1088
_exptl_crystal_size_max 0.06
_exptl_crystal_size_mid 0.03
_exptl_crystal_size_min 0.01
_refine_diff_density_max 0.332
_refine_diff_density_min -0.332
_refine_diff_density_rms 0.067
_refine_ls_extinction_method none
_refine_ls_goodness_of_fit_ref 1.103
_refine_ls_hydrogen_treatment mixed
_refine_ls_matrix_type full
_refine_ls_number_parameters 176
_refine_ls_number_reflns 2123
_refine_ls_number_restraints 0
_refine_ls_restrained_S_all 1.103
_refine_ls_R_factor_all 0.0318
_refine_ls_R_factor_gt 0.0310
_refine_ls_shift/su_max 0.001
_refine_ls_shift/su_mean 0.000
_refine_ls_structure_factor_coef Fsqd
_refine_ls_weighting_details 'calc w=1/[\s^2^(Fo^2^)+(0.0481P)^2^+2.2303P] where P=(Fo^2^+2Fc^2^)/3'
_refine_ls_weighting_scheme calc
_refine_ls_wR_factor_gt 0.0846
_refine_ls_wR_factor_ref 0.0855
_reflns_number_gt 2033
_reflns_number_total 2123
_reflns_threshold_expression >2sigma(I)
_cod_data_source_file 1000006.cif
_cod_data_source_block PCOD1000006
_cod_depositor_comments
;
The following automatic conversions were performed:

data item '_symmetry_cell_setting' value 'Monoclinic' was changed to
'monoclinic' in accordance with the built-in table derived from the
CIF Core dictionary named 'cif_core.dic' version 2.4.5 last updated
on 2014-11-21.

data item '_exptl_crystal_density_meas' value 'not measured' was
changed to '?' -- the value is perceived as not measured.

Automatic conversion script
Id: cif_fix_values 6909 2019-04-08 15:41:33Z antanas 
;
_cod_original_cell_volume 2154.2(5)
_cod_original_sg_symbol_Hall -C2yc
_cod_original_sg_symbol_H-M C2/c
_cod_database_code 7233149

loop_
_symmetry_equiv_pos_as_xyz
'x, y, z'
'-x, y, -z+1/2'
'x+1/2, y+1/2, z'
'-x+1/2, y+1/2, -z+1/2'
'-x, -y, -z'
'x, -y, z-1/2'
'-x+1/2, -y+1/2, -z'
'x+1/2, -y+1/2, z-1/2'

loop_
_atom_site_label
_atom_site_type_symbol
_atom_site_fract_x
_atom_site_fract_y
_atom_site_fract_z
_atom_site_U_iso_or_equiv
_atom_site_adp_type
_atom_site_occupancy
_atom_site_symmetry_multiplicity
_atom_site_calc_flag
_atom_site_refinement_flags
_atom_site_disorder_assembly
_atom_site_disorder_group
S1 S 0.05059(3) 0.08473(2) -0.04018(4) 0.01772(14) Uani 1 1 d . . .
S2 S 0.18538(10) 0.12052(8) 0.58492(15) 0.0204(2) Uani 0.75 1 d P A 1
C4 C 0.1260(6) 0.2591(4) 0.4168(9) 0.0284(14) Uani 0.75 1 d P A 1
H4 H 0.1017 0.2986 0.3298 0.034 Uiso 0.75 1 calc PR A 1
C4A C 0.1684(13) 0.1444(9) 0.559(2) 0.024(3) Uani 0.25 1 d P B 2
H4A H 0.187(6) 0.075(6) 0.595(11) 0.029 Uiso 0.25 1 d P C 2
S2A S 0.1208(4) 0.2843(3) 0.3971(6) 0.0207(7) Uani 0.25 1 d P D 2
O1 O 0.13934(9) 0.04001(7) 0.29026(13) 0.0292(3) Uani 1 1 d . A 1
O2 O 0.01994(8) 0.40632(7) -0.09062(13) 0.0213(3) Uani 1 1 d . E 1
O3 O 0.13205(8) 0.34963(7) -0.12714(13) 0.0210(2) Uani 1 1 d . E 1
N1 N 0.08281(8) 0.24131(8) 0.07837(14) 0.0157(3) Uani 1 1 d . A 1
C1 C 0.08893(10) 0.15819(9) 0.11531(16) 0.0164(3) Uani 1 1 d . A 1
C2 C 0.12500(11) 0.11933(10) 0.27446(17) 0.0188(3) Uani 1 1 d . A 1
C3 C 0.14038(10) 0.17368(10) 0.40545(17) 0.0177(3) Uani 1 1 d . A 1
C5 C 0.15044(11) 0.28541(11) 0.5723(2) 0.0242(3) Uani 1 1 d . A 1
H5 H 0.1456 0.3430 0.6021 0.029 Uiso 1 1 calc R A 1
C6 C 0.18152(11) 0.21407(11) 0.66911(19) 0.0223(3) Uani 1 1 d . A 1
H6 H 0.1998 0.2167 0.7766 0.027 Uiso 1 1 calc R A 1
C7 C 0.02190(10) 0.17180(9) -0.16450(16) 0.0148(3) Uani 1 1 d . . 1
C8 C 0.04519(10) 0.24908(9) -0.08090(17) 0.0148(3) Uani 1 1 d . A 1
C9 C 0.03950(10) 0.33582(9) -0.15747(16) 0.0162(3) Uani 1 1 d . . 1
C10 C 0.10714(14) 0.45503(12) 0.0066(2) 0.0336(4) Uani 1 1 d . E 1
H10A H 0.1451 0.4335 0.1185 0.040 Uiso 1 1 calc R E 1
H10B H 0.0937 0.5180 0.0061 0.040 Uiso 1 1 calc R E 1
C11 C 0.15899(13) 0.43843(12) -0.0730(2) 0.0313(4) Uani 1 1 d . E 1
H11A H 0.1369 0.4789 -0.1638 0.038 Uiso 1 1 calc R E 1
H11B H 0.2295 0.4442 0.0041 0.038 Uiso 1 1 calc R E 1

loop_
_atom_site_aniso_label
_atom_site_aniso_U_11
_atom_site_aniso_U_22
_atom_site_aniso_U_33
_atom_site_aniso_U_23
_atom_site_aniso_U_13
_atom_site_aniso_U_12
S1 0.0261(2) 0.0143(2) 0.0119(2) 0.00105(12) 0.01021(17) 0.00084(13)
S2 0.0308(5) 0.0188(6) 0.0100(4) 0.0017(4) 0.0105(4) -0.0001(4)
C4 0.0257(17) 0.040(4) 0.020(2) 0.007(2) 0.0131(15) 0.001(2)
C4A 0.035(8) 0.013(7) 0.029(7) 0.008(5) 0.021(6) -0.002(5)
S2A 0.0205(11) 0.031(2) 0.0132(14) -0.0018(13) 0.0110(10) -0.0019(13)
O1 0.0449(7) 0.0191(6) 0.0158(5) 0.0035(4) 0.0125(5) 0.0043(5)
O2 0.0340(6) 0.0150(5) 0.0174(5) -0.0025(4) 0.0161(5) 0.0013(4)
O3 0.0231(5) 0.0220(5) 0.0197(5) -0.0041(4) 0.0133(5) -0.0070(4)
N1 0.0176(6) 0.0176(6) 0.0121(6) 0.0005(5) 0.0086(5) 0.0007(5)
C1 0.0183(7) 0.0185(7) 0.0118(7) -0.0007(5) 0.0081(6) 0.0009(5)
C2 0.0208(7) 0.0199(7) 0.0127(7) 0.0018(6) 0.0076(6) 0.0004(6)
C3 0.0189(7) 0.0210(8) 0.0119(7) 0.0016(5) 0.0078(6) -0.0011(6)
C5 0.0231(8) 0.0268(8) 0.0254(8) 0.0003(7) 0.0153(7) 0.0017(6)
C6 0.0230(7) 0.0309(8) 0.0164(7) -0.0011(6) 0.0132(6) -0.0009(6)
C7 0.0176(7) 0.0162(7) 0.0121(7) 0.0013(5) 0.0094(6) 0.0008(5)
C8 0.0157(6) 0.0174(7) 0.0124(6) 0.0002(5) 0.0085(5) 0.0006(5)
C9 0.0224(7) 0.0155(7) 0.0135(7) -0.0015(5) 0.0119(6) -0.0003(5)
C10 0.0417(10) 0.0258(9) 0.0264(9) -0.0118(7) 0.0152(8) -0.0069(7)
C11 0.0380(10) 0.0249(9) 0.0267(9) -0.0061(7) 0.0158(8) -0.0150(7)

loop_
_atom_type_symbol
_atom_type_description
_atom_type_scat_dispersion_real
_atom_type_scat_dispersion_imag
_atom_type_scat_source
C C 0.0033 0.0016 'International Tables Vol C Tables 4.2.6.8 and 6.1.1.4'
H H 0.0000 0.0000 'International Tables Vol C Tables 4.2.6.8 and 6.1.1.4'
O O 0.0106 0.0060 'International Tables Vol C Tables 4.2.6.8 and 6.1.1.4'
S S 0.1246 0.1234 'International Tables Vol C Tables 4.2.6.8 and 6.1.1.4'
N N 0.0061 0.0033 'International Tables Vol C Tables 4.2.6.8 and 6.1.1.4'

loop_
_geom_angle_atom_site_label_1
_geom_angle_atom_site_label_2
_geom_angle_atom_site_label_3
_geom_angle
_geom_angle_site_symmetry_1
_geom_angle_site_symmetry_3
C7 S1 C1 88.17(7) . .
C6 S2 C3 90.72(9) . .
C6 S2 H4A 141(7) . .
C3 S2 H4A 125(8) . .
C3 C4 C5 114.3(4) . .
C3 C4 H4 122.9 . .
C5 C4 H4 122.9 . .
C9 O2 C10 107.52(12) . .
C9 O3 C11 107.02(12) . .
C1 N1 C8 109.28(12) . .
N1 C1 C2 127.88(13) . .
N1 C1 S1 116.12(10) . .
C2 C1 S1 116.00(11) . .
O1 C2 C3 121.57(13) . .
O1 C2 C1 117.72(13) . .
C3 C2 C1 120.70(13) . .
C4 C3 C2 133.1(3) . .
C4 C3 S2 111.1(3) . .
C2 C3 S2 115.75(12) . .
C6 C5 C4 108.6(2) . .
C6 C5 H5 125.7 . .
C4 C5 H5 125.7 . .
C5 C6 S2 115.27(13) . .
C5 C6 H6 122.4 . .
S2 C6 H6 122.4 . .
C8 C7 C7 120.71(8) . 2_554
C8 C7 S1 110.77(10) . .
C7 C7 S1 128.52(5) 2_554 .
N1 C8 C7 115.63(12) . .
N1 C8 C9 122.33(12) . .
C7 C8 C9 121.71(13) . .
O2 C9 O3 107.97(11) . .
O2 C9 C8 112.95(11) . .
O3 C9 C8 106.00(11) . .
O2 C9 C9 107.63(11) . 2_554
O3 C9 C9 110.05(13) . 2_554
C8 C9 C9 112.15(9) . 2_554
O2 C10 C11 102.98(13) . .
O2 C10 H10A 111.2 . .
C11 C10 H10A 111.2 . .
O2 C10 H10B 111.2 . .
C11 C10 H10B 111.2 . .
H10A C10 H10B 109.1 . .
O3 C11 C10 102.09(13) . .
O3 C11 H11A 111.4 . .
C10 C11 H11A 111.4 . .
O3 C11 H11B 111.4 . .
C10 C11 H11B 111.4 . .
H11A C11 H11B 109.2 . .

loop_
_geom_bond_atom_site_label_1
_geom_bond_atom_site_label_2
_geom_bond_distance
_geom_bond_site_symmetry_2
S1 C7 1.7044(14) .
S1 C1 1.7346(14) .
S2 C6 1.686(2) .
S2 C3 1.7263(19) .
S2 H4A 0.70(10) .
C4 C3 1.346(6) .
C4 C5 1.441(9) .
C4 H4 0.9500 .
C4A H4A 1.11(10) .
O1 C2 1.2303(19) .
O2 C9 1.4085(17) .
O2 C10 1.431(2) .
O3 C9 1.4252(18) .
O3 C11 1.439(2) .
N1 C1 1.3135(19) .
N1 C8 1.3638(18) .
C1 C2 1.4872(19) .
C2 C3 1.459(2) .
C5 C6 1.359(2) .
C5 H5 0.9500 .
C6 H6 0.9500 .
C7 C8 1.376(2) .
C7 C7 1.448(3) 2_554
C8 C9 1.5128(19) .
C9 C9 1.569(3) 2_554
C10 C11 1.509(3) .
C10 H10A 0.9900 .
C10 H10B 0.9900 .
C11 H11A 0.9900 .
C11 H11B 0.9900 .
